data_4108503
loop_
_publ_author_name
'Sumohan Misra'
'Gordon J. Miller'

_publ_section_title
;
 Gd5-xYxTt4 (Tt = Si or Ge): Effect of Metal Substitution on Structure,
 Bonding, and Magnetism
;
_journal_name_full 'Journal of the American Chemical Society'
_journal_page_first 13900
_journal_page_last 13911
_journal_paper_doi 10.1021/ja802848r
_journal_volume 130
_journal_year 2008
_chemical_formula_sum 'Gd0.2 Ge4 Y4.8'
_chemical_formula_weight 748.58
_chemical_name_systematic
; 
 ? 
;
_space_group_IT_number 62
_symmetry_cell_setting orthorhombic
_symmetry_space_group_name_Hall '-P 2ac 2n'
_symmetry_space_group_name_H-M 'P n m a'
_atom_sites_solution_hydrogens geom
_atom_sites_solution_primary direct
_atom_sites_solution_secondary difmap
_audit_creation_method SHELXL-97
_cell_angle_alpha 90.00
_cell_angle_beta 90.00
_cell_angle_gamma 90.00
_cell_formula_units_Z 4
_cell_length_a 7.6361(10)
_cell_length_b 14.7135(18)
_cell_length_c 7.7077(10)
_cell_measurement_temperature 298(2)
_cell_volume 865.99(19)
_computing_cell_refinement 'Bruker SMART'
_computing_data_collection 'Bruker SMART'
_computing_data_reduction 'Bruker SAINT'
_computing_molecular_graphics 'Bruker SHELXTL'
_computing_publication_material 'Bruker SHELXTL'
_computing_structure_refinement 'SHELXL-97 (Sheldrick, 1997)'
_computing_structure_solution 'SHELXS-97 (Sheldrick, 1990)'
_diffrn_ambient_temperature 298(2)
_diffrn_measured_fraction_theta_full 1.000
_diffrn_measured_fraction_theta_max 0.958
_diffrn_measurement_device_type 'CCD area detector'
_diffrn_measurement_method 'phi and omega scans'
_diffrn_radiation_monochromator graphite
_diffrn_radiation_source 'fine-focus sealed tube'
_diffrn_radiation_type MoK\a
_diffrn_radiation_wavelength 0.71073
_diffrn_reflns_av_R_equivalents 0.0855
_diffrn_reflns_av_sigmaI/netI 0.0587
_diffrn_reflns_limit_h_max 10
_diffrn_reflns_limit_h_min -10
_diffrn_reflns_limit_k_max 19
_diffrn_reflns_limit_k_min -19
_diffrn_reflns_limit_l_max 9
_diffrn_reflns_limit_l_min -9
_diffrn_reflns_number 6986
_diffrn_reflns_theta_full 25.00
_diffrn_reflns_theta_max 28.26
_diffrn_reflns_theta_min 2.77
_exptl_absorpt_coefficient_mu 46.846
_exptl_absorpt_correction_type none
_exptl_crystal_colour Metallic
_exptl_crystal_density_diffrn 5.742
_exptl_crystal_density_meas 0
_exptl_crystal_description Plates
_exptl_crystal_F_000 1312
_exptl_crystal_size_max 0.08
_exptl_crystal_size_mid 0.06
_exptl_crystal_size_min 0.004
_refine_diff_density_max 3.196
_refine_diff_density_min -1.489
_refine_diff_density_rms 0.431
_refine_ls_extinction_coef 0.00000(16)
_refine_ls_extinction_expression Fc^*^=kFc[1+0.001xFc^2^\l^3^/sin(2\q)]^-1/4^
_refine_ls_extinction_method SHELXL
_refine_ls_goodness_of_fit_ref 1.055
_refine_ls_hydrogen_treatment mixed
_refine_ls_matrix_type full
_refine_ls_number_parameters 50
_refine_ls_number_reflns 1069
_refine_ls_number_restraints 0
_refine_ls_restrained_S_all 1.055
_refine_ls_R_factor_all 0.0565
_refine_ls_R_factor_gt 0.0423
_refine_ls_shift/su_max 8.889
_refine_ls_shift/su_mean 0.178
_refine_ls_structure_factor_coef Fsqd
_refine_ls_weighting_details 'calc w=1/[\s^2^(Fo^2^)+(0.0362P)^2^+1.2570P] where P=(Fo^2^+2Fc^2^)/3'
_refine_ls_weighting_scheme calc
_refine_ls_wR_factor_gt 0.0838
_refine_ls_wR_factor_ref 0.0908
_reflns_number_gt 862
_reflns_number_total 1069
_reflns_threshold_expression >2sigma(I)
_cod_data_source_file ja802848r_si_002_GdYGe_4_8.cif
_cod_data_source_block sm27144x
_cod_original_formula_sum 'Gd0.20 Ge4 Y4.80'
_cod_database_code 4108503

loop_
_symmetry_equiv_pos_as_xyz
'x, y, z'
'-x+1/2, -y, z+1/2'
'-x, y+1/2, -z'
'x+1/2, -y+1/2, -z+1/2'
'-x, -y, -z'
'x-1/2, y, -z-1/2'
'x, -y-1/2, z'
'-x-1/2, y-1/2, z-1/2'

loop_
_atom_site_label
_atom_site_type_symbol
_atom_site_fract_x
_atom_site_fract_y
_atom_site_fract_z
_atom_site_U_iso_or_equiv
_atom_site_adp_type
_atom_site_occupancy
_atom_site_symmetry_multiplicity
_atom_site_calc_flag
_atom_site_refinement_flags
Gd1 Gd 0.96961(10) 0.39921(5) 0.17590(11) 0.0105(3) Uani 0.039(5) 1 d P
Y1 Y 0.96961(10) 0.39921(5) 0.17590(11) 0.0105(3) Uani 0.961(5) 1 d P
Gd2 Gd 0.62048(10) 0.38319(5) 0.83920(11) 0.0091(3) Uani 0.039(5) 1 d P
Y2 Y 0.62048(10) 0.38319(5) 0.83920(11) 0.0091(3) Uani 0.961(5) 1 d P
Gd3 Gd 0.21433(14) 0.7500 0.49878(15) 0.0086(4) Uani 0.015(7) 2 d SP
Y3 Y 0.21433(14) 0.7500 0.49878(15) 0.0086(4) Uani 0.985(7) 2 d SP
Ge1 Ge 0.77975(11) 0.45560(6) 0.53102(13) 0.0105(3) Uani 1 1 d .
Ge2 Ge 0.08404(17) 0.7500 0.11666(17) 0.0095(3) Uani 1 2 d S
Ge3 Ge 0.33517(17) 0.7500 0.86333(17) 0.0092(3) Uani 1 2 d S

loop_
_atom_site_aniso_label
_atom_site_aniso_U_11
_atom_site_aniso_U_22
_atom_site_aniso_U_33
_atom_site_aniso_U_23
_atom_site_aniso_U_13
_atom_site_aniso_U_12
Gd1 0.0124(5) 0.0108(5) 0.0084(5) 0.0015(3) 0.0011(3) 0.0022(3)
Y1 0.0124(5) 0.0108(5) 0.0084(5) 0.0015(3) 0.0011(3) 0.0022(3)
Gd2 0.0112(5) 0.0095(5) 0.0066(5) 0.0003(3) 0.0005(3) -0.0002(3)
Y2 0.0112(5) 0.0095(5) 0.0066(5) 0.0003(3) 0.0005(3) -0.0002(3)
Gd3 0.0098(7) 0.0096(7) 0.0064(7) 0.000 0.0001(4) 0.000
Y3 0.0098(7) 0.0096(7) 0.0064(7) 0.000 0.0001(4) 0.000
Ge1 0.0121(5) 0.0099(5) 0.0094(5) 0.0026(4) 0.0004(4) 0.0002(3)
Ge2 0.0104(6) 0.0092(6) 0.0087(7) 0.000 -0.0007(5) 0.000
Ge3 0.0127(7) 0.0087(6) 0.0062(7) 0.000 -0.0001(5) 0.000

loop_
_atom_type_symbol
_atom_type_description
_atom_type_scat_dispersion_real
_atom_type_scat_dispersion_imag
_atom_type_scat_source
Ge Ge 0.1547 1.8001 'International Tables Vol C Tables 4.2.6.8 and 6.1.1.4'
Y Y -2.7962 3.5667 'International Tables Vol C Tables 4.2.6.8 and 6.1.1.4'
Gd Gd -0.1653 3.9035 'International Tables Vol C Tables 4.2.6.8 and 6.1.1.4'

loop_
_geom_angle_atom_site_label_1
_geom_angle_atom_site_label_2
_geom_angle_atom_site_label_3
_geom_angle
_geom_angle_site_symmetry_1
_geom_angle_site_symmetry_3
Ge1 Gd1 Ge3 93.80(4) 6_656 2_664
Ge1 Gd1 Ge1 96.01(3) 6_656 2_664
Ge3 Gd1 Ge1 170.05(4) 2_664 2_664
Ge1 Gd1 Ge2 85.11(4) 6_656 5_665
Ge3 Gd1 Ge2 84.31(3) 2_664 5_665
Ge1 Gd1 Ge2 98.21(4) 2_664 5_665
Ge1 Gd1 Ge1 138.22(4) 6_656 .
Ge3 Gd1 Ge1 90.17(4) 2_664 .
Ge1 Gd1 Ge1 81.38(2) 2_664 .
Ge2 Gd1 Ge1 136.65(4) 5_665 .
Ge1 Gd1 Ge3 135.81(4) 6_656 5_666
Ge3 Gd1 Ge3 84.60(3) 2_664 5_666
Ge1 Gd1 Ge3 89.54(3) 2_664 5_666
Ge2 Gd1 Ge3 50.74(4) 5_665 5_666
Ge1 Gd1 Ge3 85.97(3) . 5_666
Ge1 Gd1 Y2 95.39(3) 6_656 2_664
Ge3 Gd1 Y2 126.04(4) 2_664 2_664
Ge1 Gd1 Y2 51.26(3) 2_664 2_664
Ge2 Gd1 Y2 149.42(4) 5_665 2_664
Ge1 Gd1 Y2 50.87(2) . 2_664
Ge3 Gd1 Y2 121.01(3) 5_666 2_664
Ge1 Gd1 Gd2 95.39(3) 6_656 2_664
Ge3 Gd1 Gd2 126.04(4) 2_664 2_664
Ge1 Gd1 Gd2 51.26(3) 2_664 2_664
Ge2 Gd1 Gd2 149.42(4) 5_665 2_664
Ge1 Gd1 Gd2 50.87(2) . 2_664
Ge3 Gd1 Gd2 121.01(3) 5_666 2_664
Y2 Gd1 Gd2 0.00(3) 2_664 2_664
Ge1 Gd1 Y3 54.73(3) 6_656 2_664
Ge3 Gd1 Y3 52.90(3) 2_664 2_664
Ge1 Gd1 Y3 135.59(4) 2_664 2_664
Ge2 Gd1 Y3 52.01(3) 5_665 2_664
Ge1 Gd1 Y3 143.00(4) . 2_664
Ge3 Gd1 Y3 91.94(3) 5_666 2_664
Y2 Gd1 Y3 147.01(3) 2_664 2_664
Gd2 Gd1 Y3 147.01(3) 2_664 2_664
Ge1 Gd1 Gd3 54.73(3) 6_656 2_664
Ge3 Gd1 Gd3 52.90(3) 2_664 2_664
Ge1 Gd1 Gd3 135.59(4) 2_664 2_664
Ge2 Gd1 Gd3 52.01(3) 5_665 2_664
Ge1 Gd1 Gd3 143.00(4) . 2_664
Ge3 Gd1 Gd3 91.94(3) 5_666 2_664
Y2 Gd1 Gd3 147.01(3) 2_664 2_664
Gd2 Gd1 Gd3 147.01(3) 2_664 2_664
Y3 Gd1 Gd3 0.00(3) 2_664 2_664
Ge1 Gd1 Y3 148.28(4) 6_656 5_666
Ge3 Gd1 Y3 54.48(3) 2_664 5_666
Ge1 Gd1 Y3 115.69(3) 2_664 5_666
Ge2 Gd1 Y3 91.30(3) 5_665 5_666
Ge1 Gd1 Y3 52.39(2) . 5_666
Ge3 Gd1 Y3 50.90(3) 5_666 5_666
Y2 Gd1 Y3 103.24(3) 2_664 5_666
Gd2 Gd1 Y3 103.24(3) 2_664 5_666
Y3 Gd1 Y3 98.97(3) 2_664 5_666
Gd3 Gd1 Y3 98.97(3) 2_664 5_666
Ge1 Gd1 Gd3 148.28(4) 6_656 5_666
Ge3 Gd1 Gd3 54.48(3) 2_664 5_666
Ge1 Gd1 Gd3 115.69(3) 2_664 5_666
Ge2 Gd1 Gd3 91.30(3) 5_665 5_666
Ge1 Gd1 Gd3 52.39(2) . 5_666
Ge3 Gd1 Gd3 50.90(3) 5_666 5_666
Y2 Gd1 Gd3 103.24(3) 2_664 5_666
Gd2 Gd1 Gd3 103.24(3) 2_664 5_666
Y3 Gd1 Gd3 98.97(3) 2_664 5_666
Gd3 Gd1 Gd3 98.97(3) 2_664 5_666
Y3 Gd1 Gd3 0.00(3) 5_666 5_666
Ge1 Gd2 Ge1 90.40(3) . 2_665
Ge1 Gd2 Ge1 120.92(4) . 6_557
Ge1 Gd2 Ge1 76.46(3) 2_665 6_557
Ge1 Gd2 Ge2 91.01(4) . 5_666
Ge1 Gd2 Ge2 106.17(4) 2_665 5_666
Ge1 Gd2 Ge2 148.07(4) 6_557 5_666
Ge1 Gd2 Ge3 144.75(4) . 5_667
Ge1 Gd2 Ge3 96.53(4) 2_665 5_667
Ge1 Gd2 Ge3 94.28(4) 6_557 5_667
Ge2 Gd2 Ge3 53.86(4) 5_666 5_667
Ge1 Gd2 Ge2 89.43(4) . 2_565
Ge1 Gd2 Ge2 162.16(4) 2_665 2_565
Ge1 Gd2 Ge2 88.36(4) 6_557 2_565
Ge2 Gd2 Ge2 91.67(3) 5_666 2_565
Ge3 Gd2 Ge2 93.86(3) 5_667 2_565
Ge1 Gd2 Y3 145.03(4) . 2_565
Ge1 Gd2 Y3 118.57(4) 2_665 2_565
Ge1 Gd2 Y3 55.73(3) 6_557 2_565
Ge2 Gd2 Y3 98.37(3) 5_666 2_565
Ge3 Gd2 Y3 56.38(3) 5_667 2_565
Ge2 Gd2 Y3 56.87(3) 2_565 2_565
Ge1 Gd2 Gd3 145.03(4) . 2_565
Ge1 Gd2 Gd3 118.57(4) 2_665 2_565
Ge1 Gd2 Gd3 55.73(3) 6_557 2_565
Ge2 Gd2 Gd3 98.37(3) 5_666 2_565
Ge3 Gd2 Gd3 56.38(3) 5_667 2_565
Ge2 Gd2 Gd3 56.87(3) 2_565 2_565
Y3 Gd2 Gd3 0.00(2) 2_565 2_565
Ge1 Gd2 Y3 55.88(3) . 5_666
Ge1 Gd2 Y3 138.12(4) 2_665 5_666
Ge1 Gd2 Y3 139.87(4) 6_557 5_666
Ge2 Gd2 Y3 56.52(3) 5_666 5_666
Ge3 Gd2 Y3 99.25(3) 5_667 5_666
Ge2 Gd2 Y3 53.33(3) 2_565 5_666
Y3 Gd2 Y3 102.40(3) 2_565 5_666
Gd3 Gd2 Y3 102.40(3) 2_565 5_666
Ge1 Gd2 Gd3 55.88(3) . 5_666
Ge1 Gd2 Gd3 138.12(4) 2_665 5_666
Ge1 Gd2 Gd3 139.87(4) 6_557 5_666
Ge2 Gd2 Gd3 56.52(3) 5_666 5_666
Ge3 Gd2 Gd3 99.25(3) 5_667 5_666
Ge2 Gd2 Gd3 53.33(3) 2_565 5_666
Y3 Gd2 Gd3 102.40(3) 2_565 5_666
Gd3 Gd2 Gd3 102.40(3) 2_565 5_666
Y3 Gd2 Gd3 0.00(2) 5_666 5_666
Ge1 Gd2 Y1 56.50(3) . 2_665
Ge1 Gd2 Y1 59.17(3) 2_665 2_665
Ge1 Gd2 Y1 67.88(3) 6_557 2_665
Ge2 Gd2 Y1 141.47(3) 5_666 2_665
Ge3 Gd2 Y1 151.90(4) 5_667 2_665
Ge2 Gd2 Y1 106.59(3) 2_565 2_665
Y3 Gd2 Y1 120.08(3) 2_565 2_665
Gd3 Gd2 Y1 120.08(3) 2_565 2_665
Y3 Gd2 Y1 108.36(3) 5_666 2_665
Gd3 Gd2 Y1 108.36(3) 5_666 2_665
Ge1 Gd2 Gd1 56.50(3) . 2_665
Ge1 Gd2 Gd1 59.17(3) 2_665 2_665
Ge1 Gd2 Gd1 67.88(3) 6_557 2_665
Ge2 Gd2 Gd1 141.47(3) 5_666 2_665
Ge3 Gd2 Gd1 151.90(4) 5_667 2_665
Ge2 Gd2 Gd1 106.59(3) 2_565 2_665
Y3 Gd2 Gd1 120.08(3) 2_565 2_665
Gd3 Gd2 Gd1 120.08(3) 2_565 2_665
Y3 Gd2 Gd1 108.36(3) 5_666 2_665
Gd3 Gd2 Gd1 108.36(3) 5_666 2_665
Y1 Gd2 Gd1 0.00(4) 2_665 2_665
Ge3 Gd3 Ge2 89.31(5) . 6_656
Ge3 Gd3 Ge1 93.86(3) . 5_666
Ge2 Gd3 Ge1 87.88(3) 6_656 5_666
Ge3 Gd3 Ge1 93.86(3) . 3_656
Ge2 Gd3 Ge1 87.88(3) 6_656 3_656
Ge1 Gd3 Ge1 171.15(6) 5_666 3_656
Ge3 Gd3 Ge3 88.02(4) . 6_557
Ge2 Gd3 Ge3 177.34(5) 6_656 6_557
Ge1 Gd3 Ge3 92.30(3) 5_666 6_557
Ge1 Gd3 Ge3 92.30(3) 3_656 6_557
Ge3 Gd3 Ge2 179.52(5) . .
Ge2 Gd3 Ge2 91.17(4) 6_656 .
Ge1 Gd3 Ge2 86.16(3) 5_666 .
Ge1 Gd3 Ge2 86.16(3) 3_656 .
Ge3 Gd3 Ge2 91.49(4) 6_557 .
Ge3 Gd3 Y2 124.77(4) . 2_564
Ge2 Gd3 Y2 126.87(4) 6_656 2_564
Ge1 Gd3 Y2 54.37(2) 5_666 2_564
Ge1 Gd3 Y2 123.41(4) 3_656 2_564
Ge3 Gd3 Y2 55.03(3) 6_557 2_564
Ge2 Gd3 Y2 54.88(3) . 2_564
Ge3 Gd3 Gd2 124.77(4) . 2_564
Ge2 Gd3 Gd2 126.87(4) 6_656 2_564
Ge1 Gd3 Gd2 54.37(2) 5_666 2_564
Ge1 Gd3 Gd2 123.41(4) 3_656 2_564
Ge3 Gd3 Gd2 55.03(3) 6_557 2_564
Ge2 Gd3 Gd2 54.88(3) . 2_564
Y2 Gd3 Gd2 0.000(18) 2_564 2_564
Ge3 Gd3 Y2 124.77(4) . 8_665
Ge2 Gd3 Y2 126.87(4) 6_656 8_665
Ge1 Gd3 Y2 123.41(4) 5_666 8_665
Ge1 Gd3 Y2 54.37(2) 3_656 8_665
Ge3 Gd3 Y2 55.03(3) 6_557 8_665
Ge2 Gd3 Y2 54.88(3) . 8_665
Y2 Gd3 Y2 69.27(3) 2_564 8_665
Gd2 Gd3 Y2 69.27(3) 2_564 8_665
Ge3 Gd3 Gd2 124.77(4) . 8_665
Ge2 Gd3 Gd2 126.87(4) 6_656 8_665
Ge1 Gd3 Gd2 123.41(4) 5_666 8_665
Ge1 Gd3 Gd2 54.37(2) 3_656 8_665
Ge3 Gd3 Gd2 55.03(3) 6_557 8_665
Ge2 Gd3 Gd2 54.88(3) . 8_665
Y2 Gd3 Gd2 69.27(3) 2_564 8_665
Gd2 Gd3 Gd2 69.27(3) 2_564 8_665
Y2 Gd3 Gd2 0.000(18) 8_665 8_665
Ge3 Gd3 Y2 126.55(4) . 5_666
Ge2 Gd3 Y2 55.37(3) 6_656 5_666
Ge1 Gd3 Y2 51.63(2) 5_666 5_666
Ge1 Gd3 Y2 119.81(4) 3_656 5_666
Ge3 Gd3 Y2 126.56(3) 6_557 5_666
Ge2 Gd3 Y2 53.80(3) . 5_666
Y2 Gd3 Y2 71.52(2) 2_564 5_666
Gd2 Gd3 Y2 71.52(2) 2_564 5_666
Y2 Gd3 Y2 108.69(3) 8_665 5_666
Gd2 Gd3 Y2 108.69(3) 8_665 5_666
Ge3 Gd3 Gd2 126.55(4) . 5_666
Ge2 Gd3 Gd2 55.37(3) 6_656 5_666
Ge1 Gd3 Gd2 51.63(2) 5_666 5_666
Ge1 Gd3 Gd2 119.81(4) 3_656 5_666
Ge3 Gd3 Gd2 126.56(3) 6_557 5_666
Ge2 Gd3 Gd2 53.80(3) . 5_666
Y2 Gd3 Gd2 71.52(2) 2_564 5_666
Gd2 Gd3 Gd2 71.52(2) 2_564 5_666
Y2 Gd3 Gd2 108.69(3) 8_665 5_666
Gd2 Gd3 Gd2 108.69(3) 8_665 5_666
Y2 Gd3 Gd2 0.00(3) 5_666 5_666
Gd2 Ge1 Y2 146.80(4) . 2_664
Gd2 Ge1 Gd2 146.80(4) . 2_664
Y2 Ge1 Gd2 0.00(3) 2_664 2_664
Gd2 Ge1 Y1 90.16(3) . 6_556
Y2 Ge1 Y1 99.45(4) 2_664 6_556
Gd2 Ge1 Y1 99.45(4) 2_664 6_556
Gd2 Ge1 Gd1 90.16(3) . 6_556
Y2 Ge1 Gd1 99.45(4) 2_664 6_556
Gd2 Ge1 Gd1 99.45(4) 2_664 6_556
Y1 Ge1 Gd1 0.00(4) 6_556 6_556
Gd2 Ge1 Y2 87.68(3) . 6_657
Y2 Ge1 Y2 103.54(3) 2_664 6_657
Gd2 Ge1 Y2 103.54(3) 2_664 6_657
Y1 Ge1 Y2 140.77(4) 6_556 6_657
Gd1 Ge1 Y2 140.77(4) 6_556 6_657
Gd2 Ge1 Gd2 87.68(3) . 6_657
Y2 Ge1 Gd2 103.54(3) 2_664 6_657
Gd2 Ge1 Gd2 103.54(3) 2_664 6_657
Y1 Ge1 Gd2 140.77(4) 6_556 6_657
Gd1 Ge1 Gd2 140.77(4) 6_556 6_657
Y2 Ge1 Gd2 0.00(4) 6_657 6_657
Gd2 Ge1 Y3 72.50(3) . 5_666
Y2 Ge1 Y3 140.70(4) 2_664 5_666
Gd2 Ge1 Y3 140.70(4) 2_664 5_666
Y1 Ge1 Y3 72.12(3) 6_556 5_666
Gd1 Ge1 Y3 72.12(3) 6_556 5_666
Y2 Ge1 Y3 69.91(3) 6_657 5_666
Gd2 Ge1 Y3 69.91(3) 6_657 5_666
Gd2 Ge1 Gd3 72.50(3) . 5_666
Y2 Ge1 Gd3 140.70(4) 2_664 5_666
Gd2 Ge1 Gd3 140.70(4) 2_664 5_666
Y1 Ge1 Gd3 72.12(3) 6_556 5_666
Gd1 Ge1 Gd3 72.12(3) 6_556 5_666
Y2 Ge1 Gd3 69.91(3) 6_657 5_666
Gd2 Ge1 Gd3 69.91(3) 6_657 5_666
Y3 Ge1 Gd3 0.00(6) 5_666 5_666
Gd2 Ge1 Y1 72.24(3) . 2_665
Y2 Ge1 Y1 77.24(3) 2_664 2_665
Gd2 Ge1 Y1 77.24(3) 2_664 2_665
Y1 Ge1 Y1 83.99(3) 6_556 2_665
Gd1 Ge1 Y1 83.99(3) 6_556 2_665
Y2 Ge1 Y1 131.83(4) 6_657 2_665
Gd2 Ge1 Y1 131.83(4) 6_657 2_665
Y3 Ge1 Y1 136.90(4) 5_666 2_665
Gd3 Ge1 Y1 136.90(4) 5_666 2_665
Gd2 Ge1 Gd1 72.24(3) . 2_665
Y2 Ge1 Gd1 77.24(3) 2_664 2_665
Gd2 Ge1 Gd1 77.24(3) 2_664 2_665
Y1 Ge1 Gd1 83.99(3) 6_556 2_665
Gd1 Ge1 Gd1 83.99(3) 6_556 2_665
Y2 Ge1 Gd1 131.83(4) 6_657 2_665
Gd2 Ge1 Gd1 131.83(4) 6_657 2_665
Y3 Ge1 Gd1 136.90(4) 5_666 2_665
Gd3 Ge1 Gd1 136.90(4) 5_666 2_665
Y1 Ge1 Gd1 0.00(2) 2_665 2_665
Gd2 Ge1 Gd1 143.23(4) . .
Y2 Ge1 Gd1 69.96(3) 2_664 .
Gd2 Ge1 Gd1 69.96(3) 2_664 .
Y1 Ge1 Gd1 80.22(3) 6_556 .
Gd1 Ge1 Gd1 80.22(3) 6_556 .
Y2 Ge1 Gd1 78.44(3) 6_657 .
Gd2 Ge1 Gd1 78.44(3) 6_657 .
Y3 Ge1 Gd1 70.77(3) 5_666 .
Gd3 Ge1 Gd1 70.77(3) 5_666 .
Y1 Ge1 Gd1 140.40(4) 2_665 .
Gd1 Ge1 Gd1 140.40(4) 2_665 .
Gd2 Ge1 Ge1 129.26(5) . 5_766
Y2 Ge1 Ge1 52.85(3) 2_664 5_766
Gd2 Ge1 Ge1 52.85(3) 2_664 5_766
Y1 Ge1 Ge1 139.97(5) 6_556 5_766
Gd1 Ge1 Ge1 139.97(5) 6_556 5_766
Y2 Ge1 Ge1 50.69(3) 6_657 5_766
Gd2 Ge1 Ge1 50.69(3) 6_657 5_766
Y3 Ge1 Ge1 109.52(4) 5_666 5_766
Gd3 Ge1 Ge1 109.52(4) 5_666 5_766
Y1 Ge1 Ge1 111.77(4) 2_665 5_766
Gd1 Ge1 Ge1 111.77(4) 2_665 5_766
Gd1 Ge1 Ge1 64.09(3) . 5_766
Gd2 Ge1 Gd1 85.83(3) . 5_766
Y2 Ge1 Gd1 72.47(3) 2_664 5_766
Gd2 Ge1 Gd1 72.47(3) 2_664 5_766
Y1 Ge1 Gd1 155.88(3) 6_556 5_766
Gd1 Ge1 Gd1 155.88(3) 6_556 5_766
Y2 Ge1 Gd1 62.90(3) 6_657 5_766
Gd2 Ge1 Gd1 62.90(3) 6_657 5_766
Y3 Ge1 Gd1 128.49(4) 5_666 5_766
Gd3 Ge1 Gd1 128.49(4) 5_666 5_766
Y1 Ge1 Gd1 72.13(2) 2_665 5_766
Gd1 Ge1 Gd1 72.13(2) 2_665 5_766
Gd1 Ge1 Gd1 116.27(3) . 5_766
Ge1 Ge1 Gd1 52.18(3) 5_766 5_766
Gd2 Ge1 Y1 85.83(3) . 5_766
Y2 Ge1 Y1 72.47(3) 2_664 5_766
Gd2 Ge1 Y1 72.47(3) 2_664 5_766
Y1 Ge1 Y1 155.88(3) 6_556 5_766
Gd1 Ge1 Y1 155.88(3) 6_556 5_766
Y2 Ge1 Y1 62.90(3) 6_657 5_766
Gd2 Ge1 Y1 62.90(3) 6_657 5_766
Y3 Ge1 Y1 128.49(4) 5_666 5_766
Gd3 Ge1 Y1 128.49(4) 5_666 5_766
Y1 Ge1 Y1 72.13(2) 2_665 5_766
Gd1 Ge1 Y1 72.13(2) 2_665 5_766
Gd1 Ge1 Y1 116.27(3) . 5_766
Ge1 Ge1 Y1 52.18(3) 5_766 5_766
Gd1 Ge1 Y1 0.00(3) 5_766 5_766
Gd2 Ge1 Ge1 148.15(4) . 2_664
Y2 Ge1 Ge1 44.57(3) 2_664 2_664
Gd2 Ge1 Ge1 44.57(3) 2_664 2_664
Y1 Ge1 Ge1 59.72(3) 6_556 2_664
Gd1 Ge1 Ge1 59.72(3) 6_556 2_664
Y2 Ge1 Ge1 121.75(4) 6_657 2_664
Gd2 Ge1 Ge1 121.75(4) 6_657 2_664
Y3 Ge1 Ge1 104.39(4) 5_666 2_664
Gd3 Ge1 Ge1 104.39(4) 5_666 2_664
Y1 Ge1 Ge1 92.95(4) 2_665 2_664
Gd1 Ge1 Ge1 92.95(4) 2_665 2_664
Gd1 Ge1 Ge1 47.88(2) . 2_664
Ge1 Ge1 Ge1 82.21(4) 5_766 2_664
Gd1 Ge1 Ge1 116.99(4) 5_766 2_664
Y1 Ge1 Ge1 116.99(4) 5_766 2_664
Gd2 Ge1 Ge1 45.03(2) . 2_665
Y2 Ge1 Ge1 104.37(4) 2_664 2_665
Gd2 Ge1 Ge1 104.37(4) 2_664 2_665
Y1 Ge1 Ge1 120.36(4) 6_556 2_665
Gd1 Ge1 Ge1 120.36(4) 6_556 2_665
Y2 Ge1 Ge1 83.98(3) 6_657 2_665
Gd2 Ge1 Ge1 83.98(3) 6_657 2_665
Y3 Ge1 Ge1 113.02(4) 5_666 2_665
Gd3 Ge1 Ge1 113.02(4) 5_666 2_665
Y1 Ge1 Ge1 50.74(3) 2_665 2_665
Gd1 Ge1 Ge1 50.74(3) 2_665 2_665
Gd1 Ge1 Ge1 159.41(4) . 2_665
Ge1 Ge1 Ge1 96.41(4) 5_766 2_665
Gd1 Ge1 Ge1 44.69(2) 5_766 2_665
Y1 Ge1 Ge1 44.69(2) 5_766 2_665
Ge1 Ge1 Ge1 140.51(5) 2_664 2_665
Ge3 Ge2 Y3 116.99(6) 1_554 6_556
Ge3 Ge2 Gd3 116.99(6) 1_554 6_556
Y3 Ge2 Gd3 0.000(13) 6_556 6_556
Ge3 Ge2 Y2 63.58(3) 1_554 3_656
Y3 Ge2 Y2 138.54(2) 6_556 3_656
Gd3 Ge2 Y2 138.54(2) 6_556 3_656
Ge3 Ge2 Gd2 63.58(3) 1_554 3_656
Y3 Ge2 Gd2 138.54(2) 6_556 3_656
Gd3 Ge2 Gd2 138.54(2) 6_556 3_656
Y2 Ge2 Gd2 0.00(4) 3_656 3_656
Ge3 Ge2 Y2 63.58(3) 1_554 5_666
Y3 Ge2 Y2 138.54(2) 6_556 5_666
Gd3 Ge2 Y2 138.54(2) 6_556 5_666
Y2 Ge2 Y2 81.31(4) 3_656 5_666
Gd2 Ge2 Y2 81.31(4) 3_656 5_666
Ge3 Ge2 Gd2 63.58(3) 1_554 5_666
Y3 Ge2 Gd2 138.54(2) 6_556 5_666
Gd3 Ge2 Gd2 138.54(2) 6_556 5_666
Y2 Ge2 Gd2 81.31(4) 3_656 5_666
Gd2 Ge2 Gd2 81.31(4) 3_656 5_666
Y2 Ge2 Gd2 0.00(4) 5_666 5_666
Ge3 Ge2 Y2 139.76(2) 1_554 2_564
Y3 Ge2 Y2 71.29(3) 6_556 2_564
Gd3 Ge2 Y2 71.29(3) 6_556 2_564
Y2 Ge2 Y2 137.93(5) 3_656 2_564
Gd2 Ge2 Y2 137.93(5) 3_656 2_564
Y2 Ge2 Y2 84.34(3) 5_666 2_564
Gd2 Ge2 Y2 84.34(3) 5_666 2_564
Ge3 Ge2 Gd2 139.76(2) 1_554 2_564
Y3 Ge2 Gd2 71.29(3) 6_556 2_564
Gd3 Ge2 Gd2 71.29(3) 6_556 2_564
Y2 Ge2 Gd2 137.93(5) 3_656 2_564
Gd2 Ge2 Gd2 137.93(5) 3_656 2_564
Y2 Ge2 Gd2 84.34(3) 5_666 2_564
Gd2 Ge2 Gd2 84.34(3) 5_666 2_564
Y2 Ge2 Gd2 0.00(3) 2_564 2_564
Ge3 Ge2 Y2 139.76(2) 1_554 8_665
Y3 Ge2 Y2 71.29(3) 6_556 8_665
Gd3 Ge2 Y2 71.29(3) 6_556 8_665
Y2 Ge2 Y2 84.34(3) 3_656 8_665
Gd2 Ge2 Y2 84.34(3) 3_656 8_665
Y2 Ge2 Y2 137.93(5) 5_666 8_665
Gd2 Ge2 Y2 137.93(5) 5_666 8_665
Y2 Ge2 Y2 80.38(4) 2_564 8_665
Gd2 Ge2 Y2 80.38(4) 2_564 8_665
Ge3 Ge2 Gd2 139.76(2) 1_554 8_665
Y3 Ge2 Gd2 71.29(3) 6_556 8_665
Gd3 Ge2 Gd2 71.29(3) 6_556 8_665
Y2 Ge2 Gd2 84.34(3) 3_656 8_665
Gd2 Ge2 Gd2 84.34(3) 3_656 8_665
Y2 Ge2 Gd2 137.93(5) 5_666 8_665
Gd2 Ge2 Gd2 137.93(5) 5_666 8_665
Y2 Ge2 Gd2 80.38(4) 2_564 8_665
Gd2 Ge2 Gd2 80.38(4) 2_564 8_665
Y2 Ge2 Gd2 0.00(3) 8_665 8_665
Ge3 Ge2 Gd3 116.85(6) 1_554 .
Y3 Ge2 Gd3 126.16(5) 6_556 .
Gd3 Ge2 Gd3 126.16(5) 6_556 .
Y2 Ge2 Gd3 69.68(3) 3_656 .
Gd2 Ge2 Gd3 69.68(3) 3_656 .
Y2 Ge2 Gd3 69.68(3) 5_666 .
Gd2 Ge2 Gd3 69.68(3) 5_666 .
Y2 Ge2 Gd3 68.25(3) 2_564 .
Gd2 Ge2 Gd3 68.25(3) 2_564 .
Y2 Ge2 Gd3 68.25(3) 8_665 .
Gd2 Ge2 Gd3 68.25(3) 8_665 .
Ge2 Ge3 Gd3 117.34(6) 1_556 .
Ge2 Ge3 Y1 133.38(2) 1_556 2_665
Gd3 Ge3 Y1 72.52(3) . 2_665
Ge2 Ge3 Gd1 133.38(2) 1_556 2_665
Gd3 Ge3 Gd1 72.52(3) . 2_665
Y1 Ge3 Gd1 0.00(3) 2_665 2_665
Ge2 Ge3 Y1 133.38(2) 1_556 8_766
Gd3 Ge3 Y1 72.52(3) . 8_766
Y1 Ge3 Y1 93.20(5) 2_665 8_766
Gd1 Ge3 Y1 93.20(5) 2_665 8_766
Ge2 Ge3 Gd1 133.38(2) 1_556 8_766
Gd3 Ge3 Gd1 72.52(3) . 8_766
Y1 Ge3 Gd1 93.20(5) 2_665 8_766
Gd1 Ge3 Gd1 93.20(5) 2_665 8_766
Y1 Ge3 Gd1 0.00(3) 8_766 8_766
Ge2 Ge3 Y2 62.56(4) 1_556 3_657
Gd3 Ge3 Y2 138.81(2) . 3_657
Y1 Ge3 Y2 140.83(5) 2_665 3_657
Gd1 Ge3 Y2 140.83(5) 2_665 3_657
Y1 Ge3 Y2 80.62(3) 8_766 3_657
Gd1 Ge3 Y2 80.62(3) 8_766 3_657
Ge2 Ge3 Gd2 62.56(4) 1_556 3_657
Gd3 Ge3 Gd2 138.81(2) . 3_657
Y1 Ge3 Gd2 140.83(5) 2_665 3_657
Gd1 Ge3 Gd2 140.83(5) 2_665 3_657
Y1 Ge3 Gd2 80.62(3) 8_766 3_657
Gd1 Ge3 Gd2 80.62(3) 8_766 3_657
Y2 Ge3 Gd2 0.00(2) 3_657 3_657
Ge2 Ge3 Y2 62.56(4) 1_556 5_667
Gd3 Ge3 Y2 138.81(2) . 5_667
Y1 Ge3 Y2 80.62(3) 2_665 5_667
Gd1 Ge3 Y2 80.62(3) 2_665 5_667
Y1 Ge3 Y2 140.83(5) 8_766 5_667
Gd1 Ge3 Y2 140.83(5) 8_766 5_667
Y2 Ge3 Y2 80.43(5) 3_657 5_667
Gd2 Ge3 Y2 80.43(5) 3_657 5_667
Ge2 Ge3 Gd2 62.56(4) 1_556 5_667
Gd3 Ge3 Gd2 138.81(2) . 5_667
Y1 Ge3 Gd2 80.62(3) 2_665 5_667
Gd1 Ge3 Gd2 80.62(3) 2_665 5_667
Y1 Ge3 Gd2 140.83(5) 8_766 5_667
Gd1 Ge3 Gd2 140.83(5) 8_766 5_667
Y2 Ge3 Gd2 80.43(5) 3_657 5_667
Gd2 Ge3 Gd2 80.43(5) 3_657 5_667
Y2 Ge3 Gd2 0.00(2) 5_667 5_667
Ge2 Ge3 Y3 114.33(6) 1_556 6_657
Gd3 Ge3 Y3 128.34(5) . 6_657
Y1 Ge3 Y3 72.64(3) 2_665 6_657
Gd1 Ge3 Y3 72.64(3) 2_665 6_657
Y1 Ge3 Y3 72.64(3) 8_766 6_657
Gd1 Ge3 Y3 72.64(3) 8_766 6_657
Y2 Ge3 Y3 68.59(3) 3_657 6_657
Gd2 Ge3 Y3 68.59(3) 3_657 6_657
Y2 Ge3 Y3 68.59(3) 5_667 6_657
Gd2 Ge3 Y3 68.59(3) 5_667 6_657

loop_
_geom_bond_atom_site_label_1
_geom_bond_atom_site_label_2
_geom_bond_distance
_geom_bond_site_symmetry_2
Gd1 Ge1 2.9733(12) 6_656
Gd1 Ge3 3.0214(12) 2_664
Gd1 Ge1 3.0719(12) 2_664
Gd1 Ge2 3.1737(13) 5_665
Gd1 Ge1 3.2066(13) .
Gd1 Ge3 3.2136(12) 5_666
Gd1 Y2 3.5083(12) 2_664
Gd1 Gd2 3.5083(12) 2_664
Gd1 Y3 3.5367(12) 2_664
Gd1 Gd3 3.5367(12) 2_664
Gd1 Y3 3.6166(12) 5_666
Gd1 Gd3 3.6166(12) 5_666
Gd2 Ge1 2.8734(13) .
Gd2 Ge1 2.8970(12) 2_665
Gd2 Ge1 2.9842(12) 6_557
Gd2 Ge2 3.0079(13) 5_666
Gd2 Ge3 3.0352(13) 5_667
Gd2 Ge2 3.0367(13) 2_565
Gd2 Y3 3.4481(12) 2_565
Gd2 Gd3 3.4481(12) 2_565
Gd2 Y3 3.4954(13) 5_666
Gd2 Gd3 3.4954(13) 5_666
Gd2 Y1 3.5083(12) 2_665
Gd2 Gd1 3.5083(12) 2_665
Gd3 Ge3 2.9575(18) .
Gd3 Ge2 2.9600(17) 6_656
Gd3 Ge1 3.0341(10) 5_666
Gd3 Ge1 3.0341(10) 3_656
Gd3 Ge3 3.0842(17) 6_557
Gd3 Ge2 3.1088(18) .
Gd3 Y2 3.4481(12) 2_564
Gd3 Gd2 3.4481(12) 2_564
Gd3 Y2 3.4481(12) 8_665
Gd3 Gd2 3.4481(12) 8_665
Gd3 Y2 3.4954(13) 5_666
Gd3 Gd2 3.4954(13) 5_666
Ge1 Y2 2.8970(12) 2_664
Ge1 Gd2 2.8970(12) 2_664
Ge1 Y1 2.9733(12) 6_556
Ge1 Gd1 2.9733(12) 6_556
Ge1 Y2 2.9842(12) 6_657
Ge1 Gd2 2.9842(12) 6_657
Ge1 Y3 3.0341(10) 5_666
Ge1 Gd3 3.0341(10) 5_666
Ge1 Y1 3.0719(12) 2_665
Ge1 Gd1 3.0719(12) 2_665
Ge1 Ge1 3.6401(18) 5_766
Ge1 Gd1 3.6510(13) 5_766
Ge1 Y1 3.6510(13) 5_766
Ge1 Ge1 4.0946(8) 2_664
Ge1 Ge1 4.0946(8) 2_665
Ge2 Ge3 2.737(2) 1_554
Ge2 Y3 2.9600(17) 6_556
Ge2 Gd3 2.9600(17) 6_556
Ge2 Y2 3.0079(13) 3_656
Ge2 Gd2 3.0079(13) 3_656
Ge2 Y2 3.0079(13) 5_666
Ge2 Gd2 3.0079(13) 5_666
Ge2 Y2 3.0367(13) 2_564
Ge2 Gd2 3.0367(13) 2_564
Ge2 Y2 3.0367(13) 8_665
Ge2 Gd2 3.0367(13) 8_665
Ge3 Ge2 2.737(2) 1_556
Ge3 Y1 3.0214(12) 2_665
Ge3 Gd1 3.0214(12) 2_665
Ge3 Y1 3.0214(12) 8_766
Ge3 Gd1 3.0214(12) 8_766
Ge3 Y2 3.0352(13) 3_657
Ge3 Gd2 3.0352(13) 3_657
Ge3 Y2 3.0352(13) 5_667
Ge3 Gd2 3.0352(13) 5_667
Ge3 Y3 3.0842(17) 6_657
